data_7113846
loop_
_publ_author_name
'Dibrov, Sergey M.'
'Ibers, James A.'

_publ_section_title
;
 [TeSe~3~]^2-^ and [TeSe~2~]^2^ as synthons
;
_journal_coden_ASTM CHCOFS
_journal_issue 17
_journal_name_full
;
 Chemical Communications (Cambridge, United Kingdom)
;
_journal_page_first 2158
_journal_page_last 2159
_journal_paper_doi 10.1039/b306415h
_journal_year 2003
_chemical_formula_sum 'C48 H40 Au2 P2 Te4'
_chemical_formula_weight 1583.07
_space_group_IT_number 2
_symmetry_cell_setting triclinic
_symmetry_space_group_name_Hall '-P 1'
_symmetry_space_group_name_H-M 'P -1'
_atom_sites_solution_hydrogens geom
_atom_sites_solution_primary direct
_atom_sites_solution_secondary difmap
_audit_creation_method SHELXL-97
_cell_angle_alpha 81.459(2)
_cell_angle_beta 77.221(2)
_cell_angle_gamma 72.994(2)
_cell_formula_units_Z 1
_cell_length_a 10.4984(11)
_cell_length_b 10.5260(11)
_cell_length_c 11.1529(11)
_cell_measurement_temperature 153(2)
_cell_volume 1144.7(2)
_computing_structure_refinement 'SHELXL-97 (Sheldrick, 1997)'
_computing_structure_solution 'SHELXS-97 (Sheldrick, 1990)'
_diffrn_ambient_temperature 153(2)
_diffrn_measured_fraction_theta_full 0.916
_diffrn_measured_fraction_theta_max 0.916
_diffrn_radiation_monochromator graphite
_diffrn_radiation_source 'fine-focus sealed tube'
_diffrn_radiation_type MoK\a
_diffrn_radiation_wavelength 0.71073
_diffrn_reflns_av_R_equivalents 0.0251
_diffrn_reflns_av_sigmaI/netI 0.0262
_diffrn_reflns_limit_h_max 14
_diffrn_reflns_limit_h_min -13
_diffrn_reflns_limit_k_max 13
_diffrn_reflns_limit_k_min -13
_diffrn_reflns_limit_l_max 15
_diffrn_reflns_limit_l_min -14
_diffrn_reflns_number 13840
_diffrn_reflns_theta_full 28.75
_diffrn_reflns_theta_max 28.75
_diffrn_reflns_theta_min 1.88
_exptl_absorpt_coefficient_mu 9.001
_exptl_absorpt_correction_type numerical
_exptl_crystal_density_diffrn 2.296
_exptl_crystal_density_method 'not measured'
_exptl_crystal_F_000 724
_refine_diff_density_max 1.144
_refine_diff_density_min -0.814
_refine_diff_density_rms 0.110
_refine_ls_extinction_method none
_refine_ls_goodness_of_fit_ref 1.043
_refine_ls_hydrogen_treatment mixed
_refine_ls_matrix_type full
_refine_ls_number_parameters 253
_refine_ls_number_reflns 5450
_refine_ls_number_restraints 0
_refine_ls_restrained_S_all 1.043
_refine_ls_R_factor_all 0.0393
_refine_ls_R_factor_gt 0.0265
_refine_ls_shift/su_max 0.001
_refine_ls_shift/su_mean 0.000
_refine_ls_structure_factor_coef Fsqd
_refine_ls_weighting_details 'calc w=1/[\s^2^(Fo^2^)+(0.0342P)^2^+0.2178P] where P=(Fo^2^+2Fc^2^)/3'
_refine_ls_weighting_scheme calc
_refine_ls_wR_factor_gt 0.0645
_refine_ls_wR_factor_ref 0.0703
_reflns_number_gt 4245
_reflns_number_total 5450
_reflns_threshold_expression >2sigma(I)
_cod_duplicate_entry 7103890
_cod_data_source_file b306415h.txt
_cod_data_source_block au2te4
_cod_original_sg_symbol_H-M P-1
_cod_database_code 7113846

loop_
_symmetry_equiv_pos_as_xyz
'x, y, z'
'-x, -y, -z'

loop_
_atom_site_label
_atom_site_type_symbol
_atom_site_fract_x
_atom_site_fract_y
_atom_site_fract_z
_atom_site_U_iso_or_equiv
_atom_site_adp_type
_atom_site_occupancy
_atom_site_symmetry_multiplicity
_atom_site_calc_flag
_atom_site_refinement_flags
Au1 Au 0.026384(18) 0.455207(16) 0.378390(13) 0.04032(7) Uani 1 1 d .
Te2 Te 0.27743(3) 0.44580(3) 0.35641(3) 0.04788(9) Uani 1 1 d .
Te1 Te -0.22488(3) 0.46437(3) 0.41006(3) 0.04550(9) Uani 1 1 d .
P1 P 0.22694(10) -0.04003(10) 0.15877(9) 0.0296(2) Uani 1 1 d .
C1 C 0.0691(4) -0.0433(4) 0.2604(3) 0.0313(8) Uani 1 1 d .
C7 C 0.3547(4) -0.0729(4) 0.2503(3) 0.0330(8) Uani 1 1 d .
C13 C 0.2117(4) 0.1175(4) 0.0698(3) 0.0329(8) Uani 1 1 d .
C18 C 0.1929(4) 0.2333(4) 0.1262(4) 0.0366(9) Uani 1 1 d .
H18 H 0.1932 0.2281 0.2101 0.044 Uiso 1 1 calc R
C2 C -0.0164(4) 0.0727(4) 0.3089(4) 0.0395(9) Uani 1 1 d .
H2 H 0.0030 0.1541 0.2817 0.047 Uiso 1 1 calc R
C20 C 0.1766(5) -0.1940(4) 0.0036(4) 0.0435(10) Uani 1 1 d .
H20 H 0.0856 -0.1493 0.0269 0.052 Uiso 1 1 calc R
C24 C 0.4083(4) -0.2374(4) 0.0214(4) 0.0407(10) Uani 1 1 d .
H24 H 0.4737 -0.2224 0.0577 0.049 Uiso 1 1 calc R
C19 C 0.2730(4) -0.1678(4) 0.0562(3) 0.0328(8) Uani 1 1 d .
C6 C 0.0387(4) -0.1652(4) 0.3028(4) 0.0380(9) Uani 1 1 d .
H6 H 0.0946 -0.2437 0.2711 0.046 Uiso 1 1 calc R
C5 C -0.0746(4) -0.1671(4) 0.3916(4) 0.0405(10) Uani 1 1 d .
H5 H -0.0949 -0.2479 0.4203 0.049 Uiso 1 1 calc R
C14 C 0.2140(4) 0.1266(4) -0.0565(4) 0.0397(10) Uani 1 1 d .
H14 H 0.2276 0.0499 -0.0950 0.048 Uiso 1 1 calc R
C12 C 0.3698(4) -0.1875(4) 0.3314(4) 0.0400(10) Uani 1 1 d .
H12 H 0.3140 -0.2430 0.3362 0.048 Uiso 1 1 calc R
C4 C -0.1586(4) -0.0519(4) 0.4389(4) 0.0409(10) Uani 1 1 d .
H4 H -0.2348 -0.0553 0.4991 0.049 Uiso 1 1 calc R
C15 C 0.1959(5) 0.2498(5) -0.1252(4) 0.0481(11) Uani 1 1 d .
H15 H 0.1984 0.2555 -0.2097 0.058 Uiso 1 1 calc R
C3 C -0.1310(4) 0.0671(5) 0.3982(4) 0.0467(11) Uani 1 1 d .
H3 H -0.1887 0.1450 0.4300 0.056 Uiso 1 1 calc R
C8 C 0.4376(4) 0.0101(4) 0.2442(4) 0.0413(10) Uani 1 1 d .
H8 H 0.4289 0.0869 0.1898 0.050 Uiso 1 1 calc R
C11 C 0.4663(4) -0.2199(5) 0.4046(4) 0.0439(10) Uani 1 1 d .
H11 H 0.4767 -0.2978 0.4576 0.053 Uiso 1 1 calc R
C17 C 0.1737(5) 0.3557(4) 0.0571(4) 0.0421(10) Uani 1 1 d .
H17 H 0.1604 0.4328 0.0949 0.051 Uiso 1 1 calc R
C21 C 0.2139(5) -0.2857(5) -0.0830(5) 0.0536(12) Uani 1 1 d .
H21 H 0.1484 -0.3031 -0.1173 0.064 Uiso 1 1 calc R
C16 C 0.1744(5) 0.3637(4) -0.0677(4) 0.0467(11) Uani 1 1 d .
H16 H 0.1603 0.4464 -0.1133 0.056 Uiso 1 1 calc R
C9 C 0.5334(5) -0.0221(5) 0.3194(4) 0.0494(12) Uani 1 1 d .
H9 H 0.5886 0.0336 0.3163 0.059 Uiso 1 1 calc R
C10 C 0.5470(4) -0.1370(5) 0.3992(4) 0.0474(11) Uani 1 1 d .
H10 H 0.6113 -0.1581 0.4496 0.057 Uiso 1 1 calc R
C23 C 0.4469(5) -0.3277(5) -0.0653(4) 0.0509(12) Uani 1 1 d .
H23 H 0.5378 -0.3726 -0.0886 0.061 Uiso 1 1 calc R
C22 C 0.3488(6) -0.3514(5) -0.1182(4) 0.0559(13) Uani 1 1 d .
H22 H 0.3744 -0.4120 -0.1776 0.067 Uiso 1 1 calc R

loop_
_atom_site_aniso_label
_atom_site_aniso_U_11
_atom_site_aniso_U_22
_atom_site_aniso_U_33
_atom_site_aniso_U_23
_atom_site_aniso_U_13
_atom_site_aniso_U_12
Au1 0.05562(12) 0.03444(10) 0.02730(9) -0.00787(6) -0.00244(7) -0.00808(8)
Te2 0.05326(19) 0.04866(19) 0.03648(16) -0.01108(13) 0.00201(13) -0.00989(15)
Te1 0.0572(2) 0.04269(18) 0.03737(16) -0.00741(13) -0.00978(14) -0.01205(15)
P1 0.0323(5) 0.0278(5) 0.0286(5) -0.0037(4) -0.0040(4) -0.0087(4)
C1 0.032(2) 0.032(2) 0.0293(19) -0.0016(16) -0.0050(16) -0.0095(17)
C7 0.034(2) 0.036(2) 0.0297(19) -0.0091(16) -0.0010(16) -0.0112(17)
C13 0.037(2) 0.031(2) 0.0286(19) -0.0035(16) -0.0015(16) -0.0094(17)
C18 0.045(2) 0.036(2) 0.030(2) -0.0047(17) -0.0035(17) -0.0146(19)
C2 0.039(2) 0.030(2) 0.046(2) -0.0029(18) -0.0011(19) -0.0104(18)
C20 0.041(2) 0.040(3) 0.051(3) -0.010(2) -0.014(2) -0.007(2)
C24 0.039(2) 0.040(2) 0.043(2) -0.0095(19) -0.0018(19) -0.0119(19)
C19 0.038(2) 0.028(2) 0.0308(19) -0.0043(16) -0.0030(16) -0.0086(17)
C6 0.039(2) 0.028(2) 0.045(2) -0.0006(17) -0.0073(19) -0.0084(18)
C5 0.043(2) 0.038(2) 0.044(2) 0.0050(19) -0.0104(19) -0.019(2)
C14 0.053(3) 0.035(2) 0.030(2) -0.0047(17) -0.0059(18) -0.011(2)
C12 0.038(2) 0.042(2) 0.043(2) 0.0008(19) -0.0130(19) -0.0139(19)
C4 0.035(2) 0.050(3) 0.039(2) -0.005(2) -0.0014(18) -0.018(2)
C15 0.064(3) 0.046(3) 0.032(2) -0.0041(19) -0.007(2) -0.013(2)
C3 0.040(2) 0.044(3) 0.050(3) -0.011(2) 0.002(2) -0.007(2)
C8 0.041(2) 0.047(3) 0.037(2) -0.0020(19) -0.0049(19) -0.017(2)
C11 0.039(2) 0.042(3) 0.045(2) 0.004(2) -0.011(2) -0.005(2)
C17 0.057(3) 0.034(2) 0.035(2) -0.0075(18) 0.000(2) -0.016(2)
C21 0.063(3) 0.049(3) 0.061(3) -0.019(2) -0.021(3) -0.020(3)
C16 0.067(3) 0.034(2) 0.035(2) 0.0057(18) -0.009(2) -0.015(2)
C9 0.041(3) 0.060(3) 0.054(3) -0.004(2) -0.010(2) -0.025(2)
C10 0.036(2) 0.060(3) 0.046(3) -0.002(2) -0.012(2) -0.011(2)
C23 0.048(3) 0.048(3) 0.054(3) -0.022(2) 0.000(2) -0.008(2)
C22 0.080(4) 0.047(3) 0.044(3) -0.019(2) -0.008(2) -0.016(3)

loop_
_atom_type_symbol
_atom_type_description
_atom_type_scat_dispersion_real
_atom_type_scat_dispersion_imag
_atom_type_scat_source
C C 0.0033 0.0016 'International Tables Vol C Tables 4.2.6.8 and 6.1.1.4'
H H 0.0000 0.0000 'International Tables Vol C Tables 4.2.6.8 and 6.1.1.4'
P P 0.1023 0.0942 'International Tables Vol C Tables 4.2.6.8 and 6.1.1.4'
Te Te -0.5308 1.6751 'International Tables Vol C Tables 4.2.6.8 and 6.1.1.4'
Au Au -2.0133 8.8022 'International Tables Vol C Tables 4.2.6.8 and 6.1.1.4'

loop_
_geom_angle_atom_site_label_1
_geom_angle_atom_site_label_2
_geom_angle_atom_site_label_3
_geom_angle
_geom_angle_site_symmetry_3
Te1 Au1 Te2 177.609(10) .
Te1 Au1 Au1 88.219(10) 2_566
Te2 Au1 Au1 89.524(10) 2_566
Au1 Te2 Te1 90.274(11) 2_566
Au1 Te1 Te2 91.973(12) 2_566
C19 P1 C13 108.75(18) .
C19 P1 C7 108.39(19) .
C13 P1 C7 111.40(19) .
C19 P1 C1 109.78(18) .
C13 P1 C1 110.28(18) .
C7 P1 C1 108.20(18) .
C2 C1 C6 119.3(4) .
C2 C1 P1 120.2(3) .
C6 C1 P1 120.1(3) .
C12 C7 C8 119.3(4) .
C12 C7 P1 117.3(3) .
C8 C7 P1 123.3(3) .
C14 C13 C18 119.3(4) .
C14 C13 P1 120.0(3) .
C18 C13 P1 120.7(3) .
C17 C18 C13 120.0(4) .
C1 C2 C3 120.0(4) .
C21 C20 C19 120.8(4) .
C23 C24 C19 121.2(4) .
C20 C19 C24 118.6(4) .
C20 C19 P1 120.9(3) .
C24 C19 P1 120.4(3) .
C5 C6 C1 119.2(4) .
C6 C5 C4 121.1(4) .
C15 C14 C13 120.3(4) .
C11 C12 C7 120.8(4) .
C3 C4 C5 120.4(4) .
C16 C15 C14 119.8(4) .
C4 C3 C2 120.0(4) .
C9 C8 C7 119.6(4) .
C10 C11 C12 119.6(4) .
C16 C17 C18 120.2(4) .
C22 C21 C20 119.6(4) .
C17 C16 C15 120.5(4) .
C10 C9 C8 120.1(4) .
C11 C10 C9 120.5(4) .
C24 C23 C22 119.3(4) .
C21 C22 C23 120.4(4) .

loop_
_geom_bond_atom_site_label_1
_geom_bond_atom_site_label_2
_geom_bond_distance
_geom_bond_site_symmetry_2
Au1 Te1 2.5576(5) .
Au1 Te2 2.5660(5) .
Au1 Au1 2.8886(4) 2_566
Te2 Te1 2.7880(5) 2_566
Te1 Te2 2.7880(5) 2_566
P1 C19 1.784(4) .
P1 C13 1.785(4) .
P1 C7 1.787(4) .
P1 C1 1.795(4) .
C1 C2 1.389(5) .
C1 C6 1.401(5) .
C7 C12 1.387(6) .
C7 C8 1.388(5) .
C13 C14 1.393(5) .
C13 C18 1.397(5) .
C18 C17 1.385(6) .
C2 C3 1.392(6) .
C20 C21 1.381(6) .
C20 C19 1.385(6) .
C24 C23 1.370(6) .
C24 C19 1.392(6) .
C6 C5 1.373(6) .
C5 C4 1.374(6) .
C14 C15 1.389(6) .
C12 C11 1.375(6) .
C4 C3 1.358(6) .
C15 C16 1.381(6) .
C8 C9 1.386(6) .
C11 C10 1.371(6) .
C17 C16 1.381(6) .
C21 C22 1.378(7) .
C9 C10 1.381(7) .
C23 C22 1.390(7) .
